data_4003296
loop_
_publ_author_name
'Zhang, Guiyang'
'Wei, Guangfeng'
'Liu, Zhipan'
'Oliver, Scott R. J.'
'Fei, Honghan'

_publ_section_title
;
 A Robust Sulfonate-Based Metal--Organic Framework with Permanent Porosity
 for Efficient CO2 Capture and Conversion
;
_journal_issue 17
_journal_name_full 'Chemistry of Materials'
_journal_page_first 6276
_journal_paper_doi 10.1021/acs.chemmater.6b02511
_journal_volume 28
_journal_year 2016
_chemical_formula_sum 'C29.33 H26.67 Cu1.33 N5.33 O8 S2.67'
_chemical_formula_weight 752.11
_space_group_IT_number 5
_space_group_name_Hall 'C 2y'
_space_group_name_H-M_alt 'C 1 2 1'
_symmetry_cell_setting monoclinic
_symmetry_space_group_name_H-M 'C 1 2 1'
_atom_sites_solution_hydrogens geom
_atom_sites_solution_primary direct
_atom_sites_solution_secondary difmap
_audit_creation_method SHELXL-97
_cell_angle_alpha 90.00
_cell_angle_beta 90.931(8)
_cell_angle_gamma 90.00
_cell_formula_units_Z 6
_cell_length_a 22.28(2)
_cell_length_b 22.20(2)
_cell_length_c 11.198(10)
_cell_measurement_reflns_used 5967
_cell_measurement_temperature 150(2)
_cell_measurement_theta_max 54.173
_cell_measurement_theta_min 4.444
_cell_volume 5538(9)
_computing_cell_refinement 'Bruker SAINT v7.34'
_computing_data_collection 'Bruker APEX-II v2.1-4'
_computing_data_reduction 'Bruker SAINT v7.34'
_computing_structure_refinement 'SHELXL-97 (Sheldrick, 1997)'
_computing_structure_solution 'SHELXS-97 (Sheldrick, 1990)'
_diffrn_ambient_temperature 150(2)
_diffrn_detector_area_resol_mean 83.33
_diffrn_measured_fraction_theta_full 0.995
_diffrn_measured_fraction_theta_max 0.995
_diffrn_measurement_device_type 'Bruker APEX-II'
_diffrn_measurement_method \w/2\q-scans
_diffrn_radiation_monochromator graphite
_diffrn_radiation_source 'fine-focus sealed tube'
_diffrn_radiation_type MoK\a
_diffrn_radiation_wavelength 0.71073
_diffrn_reflns_av_R_equivalents 0.0000
_diffrn_reflns_av_sigmaI/netI 0.0434
_diffrn_reflns_limit_h_max 28
_diffrn_reflns_limit_h_min -28
_diffrn_reflns_limit_k_max 28
_diffrn_reflns_limit_k_min 0
_diffrn_reflns_limit_l_max 14
_diffrn_reflns_limit_l_min 0
_diffrn_reflns_number 6496
_diffrn_reflns_theta_full 27.48
_diffrn_reflns_theta_max 27.48
_diffrn_reflns_theta_min 2.22
_exptl_absorpt_coefficient_mu 0.980
_exptl_absorpt_correction_T_max 0.7456
_exptl_absorpt_correction_T_min 0.6761
_exptl_absorpt_correction_type empirical
_exptl_absorpt_process_details SADABS
_exptl_crystal_colour dark-blue
_exptl_crystal_density_diffrn 1.353
_exptl_crystal_density_method 'not measured'
_exptl_crystal_description plate
_exptl_crystal_F_000 2312
_exptl_crystal_size_max 0.08
_exptl_crystal_size_mid 0.07
_exptl_crystal_size_min 0.05
_refine_diff_density_max 0.546
_refine_diff_density_min -0.374
_refine_diff_density_rms 0.078
_refine_ls_extinction_method none
_refine_ls_goodness_of_fit_ref 1.052
_refine_ls_hydrogen_treatment constr
_refine_ls_matrix_type full
_refine_ls_number_parameters 636
_refine_ls_number_reflns 6496
_refine_ls_number_restraints 1
_refine_ls_restrained_S_all 1.052
_refine_ls_R_factor_all 0.0444
_refine_ls_R_factor_gt 0.0371
_refine_ls_shift/su_max 0.001
_refine_ls_shift/su_mean 0.000
_refine_ls_structure_factor_coef Fsqd
_refine_ls_weighting_details 'calc w=1/[\s^2^(Fo^2^)+(0.0556P)^2^+0.0000P] where P=(Fo^2^+2Fc^2^)/3'
_refine_ls_weighting_scheme calc
_refine_ls_wR_factor_gt 0.0916
_refine_ls_wR_factor_ref 0.0951
_reflns_number_gt 5653
_reflns_number_total 6496
_reflns_threshold_expression >2sigma(I)
_cod_data_source_file cm6b02511_si_002.cif
_cod_data_source_block xsc09033
_cod_original_cell_volume 5539(9)
_cod_original_sg_symbol_H-M C2
_cod_database_code 4003296

loop_
_symmetry_equiv_pos_as_xyz
'x, y, z'
'-x, y, -z'
'x+1/2, y+1/2, z'
'-x+1/2, y+1/2, -z'

loop_
_atom_site_label
_atom_site_type_symbol
_atom_site_fract_x
_atom_site_fract_y
_atom_site_fract_z
_atom_site_U_iso_or_equiv
_atom_site_adp_type
_atom_site_occupancy
_atom_site_symmetry_multiplicity
_atom_site_calc_flag
_atom_site_refinement_flags
Cu1 Cu 0.24721(2) 0.18029(2) 0.96773(4) 0.01443(12) Uani 1 1 d .
Cu2 Cu 0.5000 0.35700(3) 0.5000 0.01418(15) Uani 1 2 d S
Cu3 Cu 0.0000 0.35719(3) 0.5000 0.01386(15) Uani 1 2 d S
S4 S 0.54106(5) 0.35947(6) 0.82657(9) 0.0187(2) Uani 1 1 d .
S3 S -0.04165(5) 0.35922(6) 0.82311(9) 0.0201(2) Uani 1 1 d .
S1 S 0.08555(4) 0.17518(6) 0.91112(9) 0.0171(2) Uani 1 1 d .
S2 S 0.41230(4) 0.17308(5) 0.91565(9) 0.0170(2) Uani 1 1 d .
N9 N 0.0000 0.2652(2) 0.5000 0.0160(12) Uani 1 2 d S
N3 N 0.24768(17) 0.08812(18) 0.9738(3) 0.0153(8) Uani 1 1 d .
N1 N 0.40815(14) 0.35469(18) 0.5205(3) 0.0152(7) Uani 1 1 d .
N2 N 0.09088(15) 0.3584(2) 0.5230(3) 0.0168(7) Uani 1 1 d .
N4 N 0.24802(17) 0.27098(19) 0.9698(3) 0.0163(9) Uani 1 1 d .
N10 N 0.0000 0.4483(2) 0.5000 0.0164(12) Uani 1 2 d S
O4 O 0.14381(12) 0.17501(17) 0.9746(3) 0.0200(6) Uani 1 1 d .
O16 O -0.00675(14) 0.36083(17) 0.7124(2) 0.0219(7) Uani 1 1 d .
C2 C 0.46901(18) 0.1724(2) 1.0277(4) 0.0213(9) Uani 1 1 d .
H6A H 0.4648 0.2083 1.0794 0.032 Uiso 1 1 calc R
H6B H 0.4645 0.1361 1.0781 0.032 Uiso 1 1 calc R
C1 C 0.03179(17) 0.1771(3) 1.0266(4) 0.0189(8) Uani 1 1 d .
H5A H 0.0372 0.1416 1.0791 0.028 Uiso 1 1 calc R
H5B H 0.0379 0.2137 1.0757 0.028 Uiso 1 1 calc R
O2 O 0.35524(12) 0.17248(16) 0.9783(2) 0.0182(6) Uani 1 1 d .
C26 C 0.2508(2) -0.1032(2) 1.0073(5) 0.0170(10) Uani 1 1 d .
N6 N 0.24785(15) 0.1790(2) 0.7846(3) 0.0176(7) Uani 1 1 d .
O5 O 0.07646(16) 0.22787(15) 0.8383(3) 0.0252(8) Uani 1 1 d .
O11 O 0.57754(16) 0.30573(16) 0.8418(3) 0.0284(8) Uani 1 1 d .
O6 O 0.07518(15) 0.11931(15) 0.8453(3) 0.0264(8) Uani 1 1 d .
C38 C 0.2486(2) 0.1817(3) 1.4008(4) 0.0253(10) Uani 1 1 d .
O1 O 0.42073(15) 0.22813(15) 0.8472(3) 0.0231(7) Uani 1 1 d .
O13 O 0.50788(13) 0.36119(17) 0.7132(2) 0.0206(6) Uani 1 1 d .
O12 O 0.57533(19) 0.41502(18) 0.8465(3) 0.0351(10) Uani 1 1 d .
C4 C 0.48552(19) 0.3581(3) 0.9376(3) 0.0215(9) Uani 1 1 d .
H1A H 0.4592 0.3939 0.9285 0.032 Uiso 1 1 calc R
H1B H 0.4604 0.3217 0.9275 0.032 Uiso 1 1 calc R
O15 O -0.0759(2) 0.41489(18) 0.8396(3) 0.0390(10) Uani 1 1 d .
O3 O 0.42043(17) 0.11887(16) 0.8434(4) 0.0344(9) Uani 1 1 d .
O14 O -0.07779(16) 0.30550(17) 0.8350(3) 0.0308(8) Uani 1 1 d .
C21 C 0.3033(2) -0.1341(2) 1.0314(5) 0.0275(11) Uani 1 1 d .
H20A H 0.3401 -0.1128 1.0402 0.041 Uiso 1 1 calc R
C15 C 0.28301(18) 0.3567(2) 0.5325(4) 0.0194(9) Uani 1 1 d .
C3 C 0.0135(2) 0.3563(3) 0.9386(4) 0.0236(9) Uani 1 1 d .
H2A H 0.0379 0.3194 0.9290 0.035 Uiso 1 1 calc R
H2B H 0.0406 0.3914 0.9314 0.035 Uiso 1 1 calc R
N5 N 0.24787(16) 0.18305(19) 1.1497(3) 0.0186(7) Uani 1 1 d .
C16 C 0.21546(18) 0.3575(2) 0.5336(4) 0.0198(9) Uani 1 1 d .
C35 C 0.2924(2) 0.2060(2) 0.7241(4) 0.0234(10) Uani 1 1 d .
H30A H 0.3231 0.2260 0.7686 0.028 Uiso 1 1 calc R
C39 C 0.2481(2) 0.1809(3) 1.5342(4) 0.0229(9) Uani 1 1 d .
C25 C 0.2494(2) -0.0373(3) 0.9950(5) 0.0200(11) Uani 1 1 d .
C40 C 0.2973(3) 0.1614(3) 1.3391(4) 0.0358(14) Uani 1 1 d .
H31A H 0.3319 0.1473 1.3810 0.043 Uiso 1 1 calc R
C37 C 0.2006(2) 0.2051(3) 1.3365(5) 0.0311(12) Uani 1 1 d .
H30C H 0.1668 0.2211 1.3766 0.037 Uiso 1 1 calc R
C31 C 0.2023(2) 0.2051(2) 1.2115(4) 0.0281(11) Uani 1 1 d .
H30D H 0.1692 0.2217 1.1685 0.034 Uiso 1 1 calc R
C13 C 0.3121(2) 0.3360(2) 0.4297(4) 0.0234(10) Uani 1 1 d .
H10A H 0.2896 0.3235 0.3613 0.028 Uiso 1 1 calc R
C29 C 0.2915(2) -0.0068(2) 0.9267(4) 0.0243(10) Uani 1 1 d .
H20D H 0.3220 -0.0285 0.8867 0.029 Uiso 1 1 calc R
C36 C 0.2039(2) 0.1538(2) 0.7197(4) 0.0243(10) Uani 1 1 d .
H30E H 0.1721 0.1345 0.7602 0.037 Uiso 1 1 calc R
C33 C 0.2958(2) 0.2063(2) 0.6012(4) 0.0243(10) Uani 1 1 d .
H30H H 0.3295 0.2231 0.5626 0.036 Uiso 1 1 calc R
C22 C 0.1980(2) -0.1370(2) 0.9952(5) 0.0282(11) Uani 1 1 d .
H20E H 0.1607 -0.1174 0.9803 0.042 Uiso 1 1 calc R
C18 C 0.1834(2) 0.3291(2) 0.6210(4) 0.0243(10) Uani 1 1 d .
H10B H 0.2034 0.3096 0.6860 0.029 Uiso 1 1 calc R
C19 C 0.1237(2) 0.3872(2) 0.4411(4) 0.0228(10) Uani 1 1 d .
H10C H 0.1034 0.4087 0.3793 0.027 Uiso 1 1 calc R
C27 C 0.2067(2) 0.0592(2) 1.0402(5) 0.0258(11) Uani 1 1 d .
H20H H 0.1771 0.0822 1.0800 0.031 Uiso 1 1 calc R
C11 C 0.3799(2) 0.3745(2) 0.6189(4) 0.0261(11) Uani 1 1 d .
H10D H 0.4034 0.3886 0.6846 0.031 Uiso 1 1 calc R
C17 C 0.1852(2) 0.3868(2) 0.4428(4) 0.0228(10) Uani 1 1 d .
H10E H 0.2067 0.4066 0.3817 0.027 Uiso 1 1 calc R
C28 C 0.2882(2) 0.0556(2) 0.9178(5) 0.0246(10) Uani 1 1 d .
H20I H 0.3164 0.0759 0.8692 0.030 Uiso 1 1 calc R
C20 C 0.1213(2) 0.3295(2) 0.6121(4) 0.0213(10) Uani 1 1 d .
H11A H 0.0991 0.3087 0.6709 0.026 Uiso 1 1 calc R
C23 C 0.2995(2) 0.3015(2) 0.9948(5) 0.0288(12) Uani 1 1 d .
H20J H 0.3355 0.2792 1.0060 0.043 Uiso 1 1 calc R
C14 C 0.3184(2) 0.3751(2) 0.6277(5) 0.0278(12) Uani 1 1 d .
H10F H 0.3004 0.3882 0.6994 0.033 Uiso 1 1 calc R
C12 C 0.3735(2) 0.3343(2) 0.4303(4) 0.0213(10) Uani 1 1 d .
H10G H 0.3928 0.3176 0.3628 0.026 Uiso 1 1 calc R
C32 C 0.2957(2) 0.1617(3) 1.2149(4) 0.0340(14) Uani 1 1 d .
H30K H 0.3293 0.1464 1.1736 0.041 Uiso 1 1 calc R
C24 C 0.1977(2) 0.3035(2) 0.9570(5) 0.0253(11) Uani 1 1 d .
H20M H 0.1611 0.2831 0.9393 0.038 Uiso 1 1 calc R
C34 C 0.2024(2) 0.1544(2) 1.5961(4) 0.0271(11) Uani 1 1 d .
H30L H 0.1696 0.1365 1.5540 0.041 Uiso 1 1 calc R
C30 C 0.2065(2) -0.0026(2) 1.0519(5) 0.0291(12) Uani 1 1 d .
H21A H 0.1769 -0.0215 1.0991 0.035 Uiso 1 1 calc R
N7 N 0.5000 0.2656(2) 0.5000 0.0171(12) Uani 1 2 d S
N8 N 0.5000 0.4468(2) 0.5000 0.0120(11) Uani 1 2 d S
C44 C 0.5000 0.0742(3) 0.5000 0.0200(16) Uani 1 2 d S
C53 C 0.0000 0.1402(3) 0.5000 0.0186(15) Uani 1 2 d S
C46 C 0.5000 0.1402(3) 0.5000 0.0209(15) Uani 1 2 d S
C47 C 0.4840(2) 0.1727(2) 0.6007(4) 0.0241(10) Uani 1 1 d .
H50D H 0.4726 0.1521 0.6712 0.036 Uiso 1 1 calc R
C41 C 0.4847(2) 0.2356(2) 0.5982(4) 0.0215(10) Uani 1 1 d .
H40A H 0.4741 0.2574 0.6677 0.032 Uiso 1 1 calc R
C52 C 0.0055(3) 0.1727(3) 0.3960(4) 0.0429(15) Uani 1 1 d .
H50G H 0.0083 0.1524 0.3216 0.051 Uiso 1 1 calc R
C42 C 0.4666(2) 0.4793(2) 0.4207(4) 0.0265(11) Uani 1 1 d .
H40D H 0.4418 0.4582 0.3650 0.032 Uiso 1 1 calc R
C45 C 0.4744(3) 0.0415(2) 0.4062(4) 0.0301(12) Uani 1 1 d .
H50H H 0.4566 0.0619 0.3399 0.045 Uiso 1 1 calc R
C51 C 0.0068(3) 0.2341(2) 0.3997(5) 0.0386(15) Uani 1 1 d .
H50K H 0.0129 0.2556 0.3275 0.046 Uiso 1 1 calc R
C54 C 0.0250(2) 0.4792(2) 0.5901(4) 0.0255(11) Uani 1 1 d .
H50L H 0.0432 0.4576 0.6543 0.038 Uiso 1 1 calc R
C43 C 0.4667(3) 0.5412(2) 0.4168(5) 0.0305(12) Uani 1 1 d .
H40E H 0.4440 0.5619 0.3572 0.046 Uiso 1 1 calc R
C55 C 0.0000 0.0727(3) 0.5000 0.0166(15) Uani 1 2 d S

loop_
_atom_site_aniso_label
_atom_site_aniso_U_11
_atom_site_aniso_U_22
_atom_site_aniso_U_33
_atom_site_aniso_U_23
_atom_site_aniso_U_13
_atom_site_aniso_U_12
Cu1 0.0187(3) 0.0113(2) 0.0133(2) 0.0003(2) 0.00127(18) 0.0004(2)
Cu2 0.0118(3) 0.0120(3) 0.0187(3) 0.000 0.0020(3) 0.000
Cu3 0.0120(3) 0.0110(3) 0.0186(3) 0.000 -0.0005(3) 0.000
S4 0.0176(5) 0.0234(5) 0.0152(5) 0.0016(5) 0.0009(4) -0.0041(5)
S3 0.0258(6) 0.0198(5) 0.0147(5) 0.0007(5) 0.0012(4) 0.0051(5)
S1 0.0138(5) 0.0161(5) 0.0213(5) -0.0022(5) 0.0007(4) 0.0003(5)
S2 0.0146(5) 0.0173(5) 0.0191(5) -0.0025(5) 0.0027(4) -0.0018(5)
N9 0.019(3) 0.009(3) 0.019(3) 0.000 -0.004(2) 0.000
N3 0.018(2) 0.009(2) 0.019(2) 0.0008(14) 0.0014(16) -0.0006(14)
N1 0.0139(16) 0.0123(17) 0.0197(17) 0.0003(17) 0.0021(13) -0.0013(16)
N2 0.0184(17) 0.0167(17) 0.0152(16) 0.0008(17) 0.0000(13) 0.0007(17)
N4 0.016(2) 0.020(2) 0.012(2) 0.0004(15) -0.0016(16) 0.0021(16)
N10 0.017(3) 0.012(3) 0.020(3) 0.000 0.003(2) 0.000
O4 0.0143(14) 0.0198(16) 0.0258(16) -0.0013(16) 0.0010(11) 0.0025(15)
O16 0.0313(17) 0.0218(16) 0.0127(14) -0.0016(15) 0.0012(12) 0.0020(17)
C2 0.015(2) 0.023(2) 0.027(2) 0.006(2) 0.0006(17) 0.005(2)
C1 0.011(2) 0.023(2) 0.023(2) -0.005(2) 0.0015(15) 0.002(2)
O2 0.0104(14) 0.0216(17) 0.0227(15) 0.0007(14) 0.0027(11) -0.0002(14)
C26 0.016(2) 0.015(3) 0.021(2) -0.0019(18) 0.0020(18) -0.0015(18)
N6 0.0210(18) 0.0185(17) 0.0134(16) 0.0008(17) 0.0009(13) 0.0004(19)
O5 0.0253(19) 0.0232(18) 0.0271(18) 0.0045(15) 0.0001(14) 0.0015(15)
O11 0.028(2) 0.037(2) 0.0213(18) 0.0067(16) 0.0065(15) 0.0081(16)
O6 0.0178(18) 0.0238(19) 0.038(2) -0.0113(15) 0.0047(15) -0.0020(14)
C38 0.027(2) 0.028(3) 0.021(2) 0.000(2) -0.0006(18) 0.002(3)
O1 0.0170(17) 0.0323(19) 0.0200(17) 0.0081(14) -0.0023(13) -0.0057(14)
O13 0.0181(15) 0.0294(18) 0.0145(14) 0.0014(15) 0.0013(11) 0.0028(16)
O12 0.038(2) 0.038(2) 0.029(2) 0.0073(18) -0.0062(17) -0.0235(18)
C4 0.023(2) 0.026(2) 0.016(2) 0.005(2) 0.0026(17) 0.003(2)
O15 0.054(3) 0.037(2) 0.025(2) -0.0034(18) 0.0018(19) 0.025(2)
O3 0.025(2) 0.032(2) 0.047(2) -0.0183(17) 0.0134(17) -0.0048(16)
O14 0.028(2) 0.039(2) 0.0257(19) 0.0008(16) -0.0017(15) -0.0096(17)
C21 0.014(2) 0.023(3) 0.046(3) -0.001(2) -0.002(2) -0.004(2)
C15 0.019(2) 0.023(2) 0.0159(19) 0.001(2) 0.0043(15) 0.005(2)
C3 0.029(2) 0.026(2) 0.015(2) -0.002(2) 0.0034(17) 0.000(2)
N5 0.0220(19) 0.0164(18) 0.0174(17) -0.0032(17) 0.0019(13) 0.0012(17)
C16 0.018(2) 0.025(2) 0.017(2) 0.001(2) -0.0002(16) 0.006(2)
C35 0.025(3) 0.024(2) 0.022(2) 0.0030(19) -0.0027(19) 0.000(2)
C39 0.029(2) 0.024(2) 0.016(2) -0.004(2) 0.0028(16) -0.001(2)
C25 0.019(3) 0.021(3) 0.020(2) 0.003(2) -0.0007(19) 0.003(2)
C40 0.033(3) 0.054(4) 0.021(3) 0.011(2) 0.000(2) 0.005(3)
C37 0.028(3) 0.041(3) 0.024(3) -0.007(2) 0.004(2) -0.002(2)
C31 0.024(3) 0.038(3) 0.022(3) -0.004(2) -0.004(2) -0.001(2)
C13 0.017(2) 0.035(3) 0.018(2) -0.0055(19) 0.0023(18) -0.005(2)
C29 0.026(3) 0.014(2) 0.033(3) 0.001(2) 0.010(2) -0.0013(19)
C36 0.027(3) 0.023(2) 0.022(2) 0.0015(19) 0.0033(19) -0.007(2)
C33 0.021(3) 0.030(3) 0.022(2) 0.009(2) 0.0054(19) -0.003(2)
C22 0.016(2) 0.020(2) 0.049(3) 0.007(2) -0.001(2) 0.005(2)
C18 0.022(3) 0.033(3) 0.019(2) 0.008(2) 0.0010(19) 0.004(2)
C19 0.023(3) 0.025(3) 0.020(2) 0.0055(19) -0.0059(19) 0.000(2)
C27 0.026(3) 0.019(2) 0.032(3) 0.006(2) 0.009(2) 0.003(2)
C11 0.017(2) 0.035(3) 0.026(3) -0.006(2) -0.0037(19) -0.0006(19)
C17 0.016(2) 0.029(3) 0.024(2) 0.0033(19) 0.0051(19) -0.0042(19)
C28 0.029(3) 0.014(2) 0.031(3) -0.0013(19) 0.010(2) -0.0035(19)
C20 0.020(2) 0.026(2) 0.018(2) 0.0024(19) 0.0002(18) 0.0005(19)
C23 0.025(3) 0.019(3) 0.042(3) -0.003(2) -0.004(2) 0.003(2)
C14 0.018(2) 0.038(3) 0.027(3) -0.011(2) 0.004(2) 0.003(2)
C12 0.017(2) 0.026(2) 0.021(2) -0.0018(19) 0.0040(18) -0.0030(18)
C32 0.026(3) 0.058(4) 0.018(2) 0.006(2) 0.0069(19) 0.011(2)
C24 0.016(2) 0.016(2) 0.045(3) 0.003(2) -0.001(2) -0.0018(18)
C34 0.027(3) 0.033(3) 0.021(2) -0.004(2) 0.000(2) -0.007(2)
C30 0.031(3) 0.014(2) 0.043(3) 0.006(2) 0.019(2) 0.003(2)
N7 0.017(3) 0.008(3) 0.026(3) 0.000 0.008(2) 0.000
N8 0.013(3) 0.012(3) 0.011(3) 0.000 0.000(2) 0.000
C44 0.027(4) 0.015(4) 0.018(4) 0.000 0.003(3) 0.000
C53 0.029(4) 0.011(3) 0.015(3) 0.000 0.002(3) 0.000
C46 0.025(4) 0.017(4) 0.020(3) 0.000 0.002(3) 0.000
C47 0.038(3) 0.021(2) 0.014(2) 0.003(2) 0.0104(18) -0.002(2)
C41 0.036(3) 0.013(2) 0.016(2) -0.0017(17) 0.0079(19) -0.0035(19)
C52 0.097(5) 0.018(3) 0.013(2) -0.004(2) 0.002(3) 0.004(3)
C42 0.032(3) 0.022(3) 0.025(3) -0.0041(19) -0.017(2) -0.004(2)
C45 0.050(3) 0.017(2) 0.022(3) 0.004(2) -0.008(2) 0.006(2)
C51 0.074(5) 0.025(3) 0.017(3) 0.001(2) 0.005(3) 0.007(3)
C54 0.037(3) 0.018(2) 0.021(2) 0.0024(18) -0.008(2) -0.003(2)
C43 0.048(3) 0.017(2) 0.026(3) 0.002(2) -0.014(2) 0.003(2)
C55 0.019(4) 0.006(3) 0.024(4) 0.000 -0.002(3) 0.000

loop_
_atom_type_symbol
_atom_type_description
_atom_type_scat_dispersion_real
_atom_type_scat_dispersion_imag
_atom_type_scat_source
C C 0.0033 0.0016 'International Tables Vol C Tables 4.2.6.8 and 6.1.1.4'
H H 0.0000 0.0000 'International Tables Vol C Tables 4.2.6.8 and 6.1.1.4'
N N 0.0061 0.0033 'International Tables Vol C Tables 4.2.6.8 and 6.1.1.4'
O O 0.0106 0.0060 'International Tables Vol C Tables 4.2.6.8 and 6.1.1.4'
S S 0.1246 0.1234 'International Tables Vol C Tables 4.2.6.8 and 6.1.1.4'
Cu Cu 0.3201 1.2651 'International Tables Vol C Tables 4.2.6.8 and 6.1.1.4'

loop_
_geom_angle_atom_site_label_1
_geom_angle_atom_site_label_2
_geom_angle_atom_site_label_3
_geom_angle
_geom_angle_site_symmetry_1
_geom_angle_site_symmetry_3
N4 Cu1 N5 87.63(16) . .
N4 Cu1 N3 177.35(13) . .
N5 Cu1 N3 89.84(16) . .
N4 Cu1 N6 91.45(17) . .
N5 Cu1 N6 178.78(18) . .
N3 Cu1 N6 91.06(16) . .
N4 Cu1 O4 93.39(14) . .
N5 Cu1 O4 87.67(12) . .
N3 Cu1 O4 87.29(14) . .
N6 Cu1 O4 93.19(12) . .
N4 Cu1 O2 93.58(14) . .
N5 Cu1 O2 87.84(12) . .
N3 Cu1 O2 85.53(14) . .
N6 Cu1 O2 91.42(12) . .
O4 Cu1 O2 171.54(12) . .
N8 Cu2 N7 180.000(1) . .
N8 Cu2 N1 91.43(11) . .
N7 Cu2 N1 88.57(11) . .
N8 Cu2 N1 91.43(11) . 2_656
N7 Cu2 N1 88.57(11) . 2_656
N1 Cu2 N1 177.1(2) . 2_656
N8 Cu2 O13 87.77(9) . .
N7 Cu2 O13 92.23(9) . .
N1 Cu2 O13 86.95(11) . .
N1 Cu2 O13 93.16(11) 2_656 .
N8 Cu2 O13 87.77(9) . 2_656
N7 Cu2 O13 92.23(9) . 2_656
N1 Cu2 O13 93.16(11) . 2_656
N1 Cu2 O13 86.95(11) 2_656 2_656
O13 Cu2 O13 175.54(19) . 2_656
N10 Cu3 N2 89.24(12) . 2_556
N10 Cu3 N2 89.24(12) . .
N2 Cu3 N2 178.5(2) 2_556 .
N10 Cu3 N9 180.000(1) . .
N2 Cu3 N9 90.76(12) 2_556 .
N2 Cu3 N9 90.76(12) . .
N10 Cu3 O16 88.06(9) . .
N2 Cu3 O16 92.68(12) 2_556 .
N2 Cu3 O16 87.27(12) . .
N9 Cu3 O16 91.94(9) . .
N10 Cu3 O16 88.06(9) . 2_556
N2 Cu3 O16 87.27(12) 2_556 2_556
N2 Cu3 O16 92.68(12) . 2_556
N9 Cu3 O16 91.94(9) . 2_556
O16 Cu3 O16 176.12(18) . 2_556
O11 S4 O13 113.5(2) . .
O11 S4 O12 112.6(2) . .
O13 S4 O12 111.5(2) . .
O11 S4 C4 107.5(2) . .
O13 S4 C4 105.2(2) . .
O12 S4 C4 106.0(3) . .
O14 S3 O15 113.1(2) . .
O14 S3 O16 113.5(2) . .
O15 S3 O16 111.6(2) . .
O14 S3 C3 106.4(2) . .
O15 S3 C3 107.2(3) . .
O16 S3 C3 104.2(2) . .
O5 S1 O6 112.7(2) . .
O5 S1 O4 113.0(2) . .
O6 S1 O4 111.9(2) . .
O5 S1 C1 107.6(2) . .
O6 S1 C1 106.5(2) . .
O4 S1 C1 104.40(19) . .
O1 S2 O2 112.4(2) . .
O1 S2 O3 112.4(2) . .
O2 S2 O3 112.0(2) . .
O1 S2 C2 106.5(2) . .
O2 S2 C2 106.1(2) . .
O3 S2 C2 107.0(2) . .
C51 N9 C51 117.4(6) 2_556 .
C51 N9 Cu3 121.3(3) 2_556 .
C51 N9 Cu3 121.3(3) . .
C28 N3 C27 118.4(4) . .
C28 N3 Cu1 122.2(3) . .
C27 N3 Cu1 119.3(3) . .
C12 N1 C11 117.0(4) . .
C12 N1 Cu2 119.0(3) . .
C11 N1 Cu2 124.0(3) . .
C19 N2 C20 117.1(4) . .
C19 N2 Cu3 118.1(3) . .
C20 N2 Cu3 124.7(3) . .
C24 N4 C23 117.1(5) . .
C24 N4 Cu1 122.0(3) . .
C23 N4 Cu1 120.6(3) . .
C54 N10 C54 118.0(6) . 2_556
C54 N10 Cu3 121.0(3) . .
C54 N10 Cu3 121.0(3) 2_556 .
S1 O4 Cu1 149.04(19) . .
S3 O16 Cu3 151.58(19) . .
C2 C2 S2 110.7(4) 2_657 .
C1 C1 S1 110.4(4) 2_557 .
S2 O2 Cu1 148.21(18) . .
C21 C26 C22 117.5(5) . .
C21 C26 C25 122.0(4) . .
C22 C26 C25 120.5(4) . .
C36 N6 C35 116.8(4) . .
C36 N6 Cu1 122.3(3) . .
C35 N6 Cu1 120.8(3) . .
C40 C38 C37 118.2(4) . .
C40 C38 C39 121.3(4) . .
C37 C38 C39 120.4(4) . .
S4 O13 Cu2 153.49(18) . .
C4 C4 S4 110.7(4) 2_657 .
C26 C21 C24 119.9(4) . 4_547
C14 C15 C13 117.6(4) . .
C14 C15 C16 123.4(4) . .
C13 C15 C16 119.0(4) . .
C3 C3 S3 112.5(4) 2_557 .
C31 N5 C32 116.3(4) . .
C31 N5 Cu1 122.5(3) . .
C32 N5 Cu1 121.1(3) . .
C18 C16 C17 119.3(4) . .
C18 C16 C15 122.2(4) . .
C17 C16 C15 118.5(4) . .
N6 C35 C33 123.6(4) . .
C34 C39 C33 117.5(4) . 1_556
C34 C39 C38 121.8(4) . .
C33 C39 C38 120.7(4) 1_556 .
C30 C25 C29 117.2(5) . .
C30 C25 C26 121.5(4) . .
C29 C25 C26 121.3(4) . .
C38 C40 C32 119.7(5) . .
C38 C37 C31 119.1(5) . .
N5 C31 C37 123.6(5) . .
C12 C13 C15 118.6(4) . .
C28 C29 C25 119.1(5) . .
N6 C36 C34 123.2(4) . 1_554
C35 C33 C39 118.6(4) . 1_554
C23 C22 C26 119.6(4) 4_547 .
C16 C18 C20 118.4(4) . .
N2 C19 C17 122.9(4) . .
N3 C27 C30 121.9(5) . .
N1 C11 C14 122.7(4) . .
C19 C17 C16 119.4(4) . .
N3 C28 C29 123.0(4) . .
N2 C20 C18 122.8(4) . .
N4 C23 C22 123.2(5) . 4_557
C11 C14 C15 120.0(4) . .
N1 C12 C13 123.9(4) . .
N5 C32 C40 122.9(5) . .
N4 C24 C21 122.7(4) . 4_557
C39 C34 C36 120.2(4) . 1_556
C27 C30 C25 120.3(5) . .
C41 N7 C41 120.1(6) . 2_656
C41 N7 Cu2 120.0(3) . .
C41 N7 Cu2 120.0(3) 2_656 .
C42 N8 C42 115.7(5) 2_656 .
C42 N8 Cu2 122.2(3) 2_656 .
C42 N8 Cu2 122.2(3) . .
C45 C44 C45 117.2(6) . 2_656
C45 C44 C46 121.4(3) . .
C45 C44 C46 121.4(3) 2_656 .
C52 C53 C52 116.7(7) 2_556 .
C52 C53 C55 121.6(3) 2_556 .
C52 C53 C55 121.6(3) . .
C47 C46 C47 117.4(6) . 2_656
C47 C46 C44 121.3(3) . .
C47 C46 C44 121.3(3) 2_656 .
C46 C47 C41 120.0(4) . .
N7 C41 C47 121.3(4) . .
C51 C52 C53 120.0(5) . .
N8 C42 C43 123.5(4) . .
C54 C45 C44 119.6(5) 4_546 .
N9 C51 C52 122.8(5) . .
N10 C54 C45 122.8(5) . 4_556
C42 C43 C55 119.3(5) . 3
C43 C55 C43 118.7(6) 4_546 3_445
C43 C55 C53 120.7(3) 4_546 .
C43 C55 C53 120.7(3) 3_445 .

loop_
_geom_bond_atom_site_label_1
_geom_bond_atom_site_label_2
_geom_bond_distance
_geom_bond_site_symmetry_2
Cu1 N4 2.014(5) .
Cu1 N5 2.038(4) .
Cu1 N3 2.047(4) .
Cu1 N6 2.051(4) .
Cu1 O4 2.309(3) .
Cu1 O2 2.414(3) .
Cu2 N8 1.993(6) .
Cu2 N7 2.029(6) .
Cu2 N1 2.064(4) .
Cu2 N1 2.064(4) 2_656
Cu2 O13 2.393(3) .
Cu2 O13 2.393(3) 2_656
Cu3 N10 2.023(6) .
Cu3 N2 2.037(4) 2_556
Cu3 N2 2.037(4) .
Cu3 N9 2.042(6) .
Cu3 O16 2.387(3) .
Cu3 O16 2.387(3) 2_556
S4 O11 1.452(4) .
S4 O13 1.459(3) .
S4 O12 1.466(4) .
S4 C4 1.769(4) .
S3 O14 1.447(4) .
S3 O15 1.466(4) .
S3 O16 1.474(3) .
S3 C3 1.771(5) .
S1 O5 1.438(4) .
S1 O6 1.459(3) .
S1 O4 1.470(3) .
S1 C1 1.777(4) .
S2 O1 1.456(4) .
S2 O2 1.462(3) .
S2 O3 1.463(4) .
S2 C2 1.766(4) .
N9 C51 1.329(6) 2_556
N9 C51 1.329(6) .
N3 C28 1.321(6) .
N3 C27 1.349(6) .
N1 C12 1.339(6) .
N1 C11 1.352(6) .
N2 C19 1.344(6) .
N2 C20 1.359(6) .
N4 C24 1.340(6) .
N4 C23 1.357(6) .
N10 C54 1.335(6) .
N10 C54 1.335(6) 2_556
C2 C2 1.523(8) 2_657
C1 C1 1.528(8) 2_557
C26 C21 1.380(7) .
C26 C22 1.399(7) .
C26 C25 1.470(7) .
N6 C36 1.333(6) .
N6 C35 1.353(6) .
C38 C40 1.371(7) .
C38 C37 1.382(7) .
C38 C39 1.494(6) .
C4 C4 1.529(8) 2_657
C21 C24 1.392(7) 4_547
C15 C14 1.378(7) .
C15 C13 1.407(6) .
C15 C16 1.506(6) .
C3 C3 1.509(8) 2_557
N5 C31 1.331(6) .
N5 C32 1.366(6) .
C16 C18 1.374(6) .
C16 C17 1.376(6) .
C35 C33 1.379(7) .
C39 C34 1.374(7) .
C39 C33 1.408(7) 1_556
C25 C30 1.390(7) .
C25 C29 1.395(7) .
C40 C32 1.391(7) .
C37 C31 1.401(7) .
C13 C12 1.369(7) .
C29 C28 1.393(6) .
C36 C34 1.384(7) 1_554
C33 C39 1.408(7) 1_554
C22 C23 1.372(7) 4_547
C18 C20 1.386(7) .
C19 C17 1.370(7) .
C27 C30 1.379(7) .
C11 C14 1.374(7) .
C23 C22 1.372(7) 4_557
C24 C21 1.392(7) 4_557
C34 C36 1.384(7) 1_556
N7 C41 1.334(5) .
N7 C41 1.334(5) 2_656
N8 C42 1.359(6) 2_656
N8 C42 1.359(6) .
C44 C45 1.392(6) .
C44 C45 1.392(6) 2_656
C44 C46 1.465(9) .
C53 C52 1.378(6) 2_556
C53 C52 1.378(6) .
C53 C55 1.497(8) .
C46 C47 1.390(6) .
C46 C47 1.390(6) 2_656
C47 C41 1.397(7) .
C52 C51 1.364(8) .
C42 C43 1.374(7) .
C45 C54 1.384(7) 4_546
C54 C45 1.384(7) 4_556
C43 C55 1.374(6) 3
C55 C43 1.374(6) 4_546
C55 C43 1.374(6) 3_445

loop_
_geom_torsion_atom_site_label_1
_geom_torsion_atom_site_label_2
_geom_torsion_atom_site_label_3
_geom_torsion_atom_site_label_4
_geom_torsion
_geom_torsion_site_symmetry_1
_geom_torsion_site_symmetry_4
N10 Cu3 N9 C51 99(100) . 2_556
N2 Cu3 N9 C51 -88.6(4) 2_556 2_556
N2 Cu3 N9 C51 91.4(4) . 2_556
O16 Cu3 N9 C51 4.1(4) . 2_556
O16 Cu3 N9 C51 -175.9(4) 2_556 2_556
N10 Cu3 N9 C51 -81(100) . .
N2 Cu3 N9 C51 91.4(4) 2_556 .
N2 Cu3 N9 C51 -88.6(4) . .
O16 Cu3 N9 C51 -175.9(4) . .
O16 Cu3 N9 C51 4.1(4) 2_556 .
N4 Cu1 N3 C28 -109(3) . .
N5 Cu1 N3 C28 -126.1(4) . .
N6 Cu1 N3 C28 53.1(4) . .
O4 Cu1 N3 C28 146.3(4) . .
O2 Cu1 N3 C28 -38.2(4) . .
N4 Cu1 N3 C27 69(3) . .
N5 Cu1 N3 C27 51.6(4) . .
N6 Cu1 N3 C27 -129.2(4) . .
O4 Cu1 N3 C27 -36.1(3) . .
O2 Cu1 N3 C27 139.5(4) . .
N8 Cu2 N1 C12 111.9(4) . .
N7 Cu2 N1 C12 -68.1(4) . .
N1 Cu2 N1 C12 -68.1(4) 2_656 .
O13 Cu2 N1 C12 -160.4(4) . .
O13 Cu2 N1 C12 24.0(4) 2_656 .
N8 Cu2 N1 C11 -65.8(4) . .
N7 Cu2 N1 C11 114.2(4) . .
N1 Cu2 N1 C11 114.2(4) 2_656 .
O13 Cu2 N1 C11 21.9(4) . .
O13 Cu2 N1 C11 -153.7(4) 2_656 .
N10 Cu3 N2 C19 -57.9(3) . .
N2 Cu3 N2 C19 -57.9(4) 2_556 .
N9 Cu3 N2 C19 122.1(3) . .
O16 Cu3 N2 C19 -146.0(4) . .
O16 Cu3 N2 C19 30.2(4) 2_556 .
N10 Cu3 N2 C20 125.7(4) . .
N2 Cu3 N2 C20 125.7(4) 2_556 .
N9 Cu3 N2 C20 -54.3(4) . .
O16 Cu3 N2 C20 37.6(4) . .
O16 Cu3 N2 C20 -146.3(4) 2_556 .
N5 Cu1 N4 C24 -97.1(4) . .
N3 Cu1 N4 C24 -114(3) . .
N6 Cu1 N4 C24 83.7(4) . .
O4 Cu1 N4 C24 -9.6(4) . .
O2 Cu1 N4 C24 175.2(4) . .
N5 Cu1 N4 C23 77.0(4) . .
N3 Cu1 N4 C23 60(3) . .
N6 Cu1 N4 C23 -102.2(4) . .
O4 Cu1 N4 C23 164.6(4) . .
O2 Cu1 N4 C23 -10.6(4) . .
N2 Cu3 N10 C54 125.5(3) 2_556 .
N2 Cu3 N10 C54 -54.5(3) . .
N9 Cu3 N10 C54 -62(100) . .
O16 Cu3 N10 C54 32.7(3) . .
O16 Cu3 N10 C54 -147.3(3) 2_556 .
N2 Cu3 N10 C54 -54.5(3) 2_556 2_556
N2 Cu3 N10 C54 125.5(3) . 2_556
N9 Cu3 N10 C54 118(100) . 2_556
O16 Cu3 N10 C54 -147.3(3) . 2_556
O16 Cu3 N10 C54 32.7(3) 2_556 2_556
O5 S1 O4 Cu1 -56.1(5) . .
O6 S1 O4 Cu1 72.4(5) . .
C1 S1 O4 Cu1 -172.7(4) . .
N4 Cu1 O4 S1 85.5(5) . .
N5 Cu1 O4 S1 173.0(5) . .
N3 Cu1 O4 S1 -97.0(5) . .
N6 Cu1 O4 S1 -6.1(5) . .
O2 Cu1 O4 S1 -129.0(6) . .
O14 S3 O16 Cu3 56.1(5) . .
O15 S3 O16 Cu3 -73.1(5) . .
C3 S3 O16 Cu3 171.5(5) . .
N10 Cu3 O16 S3 96.5(5) . .
N2 Cu3 O16 S3 7.4(5) 2_556 .
N2 Cu3 O16 S3 -174.2(5) . .
N9 Cu3 O16 S3 -83.5(5) . .
O16 Cu3 O16 S3 96.5(5) 2_556 .
O1 S2 C2 C2 -60.58(19) . 2_657
O2 S2 C2 C2 179.50(15) . 2_657
O3 S2 C2 C2 59.8(2) . 2_657
O5 S1 C1 C1 59.95(19) . 2_557
O6 S1 C1 C1 -61.12(19) . 2_557
O4 S1 C1 C1 -179.69(16) . 2_557
O1 S2 O2 Cu1 56.0(5) . .
O3 S2 O2 Cu1 -71.7(5) . .
C2 S2 O2 Cu1 172.0(4) . .
N4 Cu1 O2 S2 -82.9(4) . .
N5 Cu1 O2 S2 -170.4(4) . .
N3 Cu1 O2 S2 99.6(4) . .
N6 Cu1 O2 S2 8.6(4) . .
O4 Cu1 O2 S2 131.6(6) . .
N4 Cu1 N6 C36 -119.7(4) . .
N5 Cu1 N6 C36 -161(8) . .
N3 Cu1 N6 C36 61.2(4) . .
O4 Cu1 N6 C36 -26.2(4) . .
O2 Cu1 N6 C36 146.7(4) . .
N4 Cu1 N6 C35 57.8(4) . .
N5 Cu1 N6 C35 17(9) . .
N3 Cu1 N6 C35 -121.4(4) . .
O4 Cu1 N6 C35 151.2(4) . .
O2 Cu1 N6 C35 -35.9(4) . .
O11 S4 O13 Cu2 -54.2(6) . .
O12 S4 O13 Cu2 74.2(6) . .
C4 S4 O13 Cu2 -171.4(5) . .
N8 Cu2 O13 S4 -97.9(5) . .
N7 Cu2 O13 S4 82.1(5) . .
N1 Cu2 O13 S4 170.6(6) . .
N1 Cu2 O13 S4 -6.6(6) 2_656 .
O13 Cu2 O13 S4 -97.9(5) 2_656 .
O11 S4 C4 C4 60.4(2) . 2_657
O13 S4 C4 C4 -178.34(17) . 2_657
O12 S4 C4 C4 -60.2(2) . 2_657
C22 C26 C21 C24 -0.1(8) . 4_547
C25 C26 C21 C24 179.6(4) . 4_547
O14 S3 C3 C3 -61.5(2) . 2_557
O15 S3 C3 C3 59.8(2) . 2_557
O16 S3 C3 C3 178.23(16) . 2_557
N4 Cu1 N5 C31 65.9(4) . .
N3 Cu1 N5 C31 -114.9(4) . .
N6 Cu1 N5 C31 107(8) . .
O4 Cu1 N5 C31 -27.6(4) . .
O2 Cu1 N5 C31 159.5(4) . .
N4 Cu1 N5 C32 -114.5(4) . .
N3 Cu1 N5 C32 64.7(4) . .
N6 Cu1 N5 C32 -73(8) . .
O4 Cu1 N5 C32 152.0(4) . .
O2 Cu1 N5 C32 -20.9(4) . .
C14 C15 C16 C18 -54.5(8) . .
C13 C15 C16 C18 125.2(6) . .
C14 C15 C16 C17 126.6(6) . .
C13 C15 C16 C17 -53.7(7) . .
C36 N6 C35 C33 -3.1(7) . .
Cu1 N6 C35 C33 179.4(4) . .
C40 C38 C39 C34 -127.2(7) . .
C37 C38 C39 C34 55.4(8) . .
C40 C38 C39 C33 51.0(8) . 1_556
C37 C38 C39 C33 -126.4(6) . 1_556
C21 C26 C25 C30 -133.3(6) . .
C22 C26 C25 C30 46.4(6) . .
C21 C26 C25 C29 45.9(6) . .
C22 C26 C25 C29 -134.4(5) . .
C37 C38 C40 C32 -3.8(9) . .
C39 C38 C40 C32 178.8(5) . .
C40 C38 C37 C31 2.6(8) . .
C39 C38 C37 C31 -179.9(5) . .
C32 N5 C31 C37 -2.5(8) . .
Cu1 N5 C31 C37 177.1(4) . .
C38 C37 C31 N5 0.6(8) . .
C14 C15 C13 C12 1.1(8) . .
C16 C15 C13 C12 -178.6(5) . .
C30 C25 C29 C28 -0.8(7) . .
C26 C25 C29 C28 180.0(4) . .
C35 N6 C36 C34 0.0(8) . 1_554
Cu1 N6 C36 C34 177.5(4) . 1_554
N6 C35 C33 C39 4.9(8) . 1_554
C21 C26 C22 C23 -1.3(8) . 4_547
C25 C26 C22 C23 179.0(4) . 4_547
C17 C16 C18 C20 1.9(8) . .
C15 C16 C18 C20 -176.9(5) . .
C20 N2 C19 C17 1.9(7) . .
Cu3 N2 C19 C17 -174.8(4) . .
C28 N3 C27 C30 0.7(7) . .
Cu1 N3 C27 C30 -177.1(4) . .
C12 N1 C11 C14 -1.0(7) . .
Cu2 N1 C11 C14 176.7(4) . .
N2 C19 C17 C16 -2.1(8) . .
C18 C16 C17 C19 0.1(8) . .
C15 C16 C17 C19 179.0(5) . .
C27 N3 C28 C29 -1.7(7) . .
Cu1 N3 C28 C29 176.0(4) . .
C25 C29 C28 N3 1.8(8) . .
C19 N2 C20 C18 0.2(7) . .
Cu3 N2 C20 C18 176.7(4) . .
C16 C18 C20 N2 -2.1(8) . .
C24 N4 C23 C22 -1.4(8) . 4_557
Cu1 N4 C23 C22 -175.8(4) . 4_557
N1 C11 C14 C15 -2.0(8) . .
C13 C15 C14 C11 1.9(8) . .
C16 C15 C14 C11 -178.4(5) . .
C11 N1 C12 C13 4.3(7) . .
Cu2 N1 C12 C13 -173.6(4) . .
C15 C13 C12 N1 -4.4(8) . .
C31 N5 C32 C40 1.2(8) . .
Cu1 N5 C32 C40 -178.4(4) . .
C38 C40 C32 N5 1.9(9) . .
C23 N4 C24 C21 -0.1(7) . 4_557
Cu1 N4 C24 C21 174.2(4) . 4_557
C33 C39 C34 C36 0.7(8) 1_556 1_556
C38 C39 C34 C36 179.0(5) . 1_556
N3 C27 C30 C25 0.2(8) . .
C29 C25 C30 C27 -0.1(8) . .
C26 C25 C30 C27 179.1(5) . .
N8 Cu2 N7 C41 -72(100) . .
N1 Cu2 N7 C41 -65.5(3) . .
N1 Cu2 N7 C41 114.5(3) 2_656 .
O13 Cu2 N7 C41 21.3(3) . .
O13 Cu2 N7 C41 -158.7(3) 2_656 .
N8 Cu2 N7 C41 108(100) . 2_656
N1 Cu2 N7 C41 114.5(3) . 2_656
N1 Cu2 N7 C41 -65.5(3) 2_656 2_656
O13 Cu2 N7 C41 -158.7(3) . 2_656
O13 Cu2 N7 C41 21.3(3) 2_656 2_656
N7 Cu2 N8 C42 129(100) . 2_656
N1 Cu2 N8 C42 123.1(3) . 2_656
N1 Cu2 N8 C42 -56.9(3) 2_656 2_656
O13 Cu2 N8 C42 36.2(3) . 2_656
O13 Cu2 N8 C42 -143.8(3) 2_656 2_656
N7 Cu2 N8 C42 -51(100) . .
N1 Cu2 N8 C42 -56.9(3) . .
N1 Cu2 N8 C42 123.1(3) 2_656 .
O13 Cu2 N8 C42 -143.8(3) . .
O13 Cu2 N8 C42 36.2(3) 2_656 .
C45 C44 C46 C47 133.8(4) . .
C45 C44 C46 C47 -46.2(4) 2_656 .
C45 C44 C46 C47 -46.2(4) . 2_656
C45 C44 C46 C47 133.8(4) 2_656 2_656
C47 C46 C47 C41 -0.3(3) 2_656 .
C44 C46 C47 C41 179.7(3) . .
C41 N7 C41 C47 -0.3(3) 2_656 .
Cu2 N7 C41 C47 179.7(3) . .
C46 C47 C41 N7 0.6(7) . .
C52 C53 C52 C51 1.7(5) 2_556 .
C55 C53 C52 C51 -178.3(5) . .
C42 N8 C42 C43 1.5(4) 2_656 .
Cu2 N8 C42 C43 -178.5(4) . .
C45 C44 C45 C54 0.4(4) 2_656 4_546
C46 C44 C45 C54 -179.6(4) . 4_546
C51 N9 C51 C52 1.8(5) 2_556 .
Cu3 N9 C51 C52 -178.2(5) . .
C53 C52 C51 N9 -3.5(10) . .
C54 N10 C54 C45 0.4(4) 2_556 4_556
Cu3 N10 C54 C45 -179.6(4) . 4_556
N8 C42 C43 C55 -3.0(8) . 3
C52 C53 C55 C43 -44.9(4) 2_556 4_546
C52 C53 C55 C43 135.1(4) . 4_546
C52 C53 C55 C43 135.1(4) 2_556 3_445
C52 C53 C55 C43 -44.9(4) . 3_445
